data_7230512
loop_
_publ_author_name
'Ge, Zhong-Yi'
'Zhu, Zhi-Biao'
'Deng, Zhao-Peng'
'Huo, Li-Hua'
'Gao, Shan'

_publ_section_title
;
 Structure evolution and luminescence properties of lithium(i)--sulfonate
 complexes constructed from multifunctional arenedisulfonic acids
;
_journal_issue 21
_journal_name_full CrystEngComm
_journal_page_first 2968
_journal_paper_doi 10.1039/C8CE00224J
_journal_volume 20
_journal_year 2018
_chemical_formula_moiety '2(C7 H13 Li3 O12 S), H2 O'
_chemical_formula_sum 'C14 H28 Li6 O25 S2'
_chemical_formula_weight 702.12
_space_group_IT_number 2
_space_group_name_Hall '-P 1'
_space_group_name_H-M_alt 'P -1'
_symmetry_cell_setting triclinic
_symmetry_space_group_name_Hall '-P 1'
_symmetry_space_group_name_H-M 'P -1'
_atom_sites_solution_hydrogens geom
_atom_sites_solution_primary direct
_atom_sites_solution_secondary difmap
_audit_creation_method SHELXL-97
_audit_update_record
;
2018-02-01 deposited with the CCDC.
2018-04-20 downloaded from the CCDC.
;
_cell_angle_alpha 94.93(3)
_cell_angle_beta 96.12(3)
_cell_angle_gamma 106.26(3)
_cell_formula_units_Z 1
_cell_length_a 6.7398(13)
_cell_length_b 8.9279(18)
_cell_length_c 11.803(2)
_cell_measurement_reflns_used 5270
_cell_measurement_temperature 295(2)
_cell_measurement_theta_max 25.00
_cell_measurement_theta_min 3.15
_cell_volume 672.9(3)
_computing_cell_refinement RAPID-AUTO
_computing_data_collection 'RAPID-AUTO (Rigaku Corporation, 1998)'
_computing_data_reduction 'CrystalStructure (Rigaku/MSC and Rigaku Corporation, 2002)'
_computing_molecular_graphics SHELXL-97
_computing_publication_material SHELXL-97
_computing_structure_refinement 'SHELXL-97 (Sheldrick, 1997)'
_computing_structure_solution 'SHELXS-97 (Sheldrick, 1997)'
_diffrn_ambient_temperature 295(2)
_diffrn_detector_area_resol_mean 10.000
_diffrn_measured_fraction_theta_full 0.998
_diffrn_measured_fraction_theta_max 0.998
_diffrn_measurement_device_type 'Rigaku RAXIS-RAPID'
_diffrn_measurement_method \w
_diffrn_radiation_monochromator graphite
_diffrn_radiation_source 'fine-focus sealed tube'
_diffrn_radiation_type MoK\a
_diffrn_radiation_wavelength 0.71073
_diffrn_reflns_av_R_equivalents 0.0361
_diffrn_reflns_av_sigmaI/netI 0.0791
_diffrn_reflns_limit_h_max 8
_diffrn_reflns_limit_h_min -7
_diffrn_reflns_limit_k_max 10
_diffrn_reflns_limit_k_min -10
_diffrn_reflns_limit_l_max 14
_diffrn_reflns_limit_l_min -14
_diffrn_reflns_number 5315
_diffrn_reflns_theta_full 25.00
_diffrn_reflns_theta_max 25.00
_diffrn_reflns_theta_min 3.13
_diffrn_standards_decay_% 0
_diffrn_standards_interval_count 0
_diffrn_standards_interval_time 0
_diffrn_standards_number 0
_exptl_absorpt_coefficient_mu 0.307
_exptl_absorpt_correction_T_max 0.9670
_exptl_absorpt_correction_T_min 0.9327
_exptl_absorpt_correction_type multi-scan
_exptl_absorpt_process_details 'ABSCOR (Higashi, 1995)'
_exptl_crystal_colour colorless
_exptl_crystal_density_diffrn 1.733
_exptl_crystal_density_method 'not measured'
_exptl_crystal_description prism
_exptl_crystal_F_000 362
_exptl_crystal_size_max 0.23
_exptl_crystal_size_mid 0.18
_exptl_crystal_size_min 0.11
_refine_diff_density_max 0.897
_refine_diff_density_min -0.643
_refine_diff_density_rms 0.097
_refine_ls_extinction_method none
_refine_ls_goodness_of_fit_ref 1.094
_refine_ls_hydrogen_treatment mixed
_refine_ls_matrix_type full
_refine_ls_number_parameters 238
_refine_ls_number_reflns 2366
_refine_ls_number_restraints 12
_refine_ls_restrained_S_all 1.091
_refine_ls_R_factor_all 0.0601
_refine_ls_R_factor_gt 0.0542
_refine_ls_shift/su_max 0.000
_refine_ls_shift/su_mean 0.000
_refine_ls_structure_factor_coef Fsqd
_refine_ls_weighting_details 'calc w=1/[\s^2^(Fo^2^)+(0.0926P)^2^+0.6912P] where P=(Fo^2^+2Fc^2^)/3'
_refine_ls_weighting_scheme calc
_refine_ls_wR_factor_gt 0.1483
_refine_ls_wR_factor_ref 0.1587
_reflns_number_gt 2289
_reflns_number_total 2366
_reflns_threshold_expression >2sigma(I)
_cod_data_source_file c8ce00224j2.cif
_cod_data_source_block complex8
_cod_depositor_comments 'Adding full bibliography for 7230505--7230512.cif.'
_cod_original_cell_volume 672.9(2)
_cod_database_code 7230512

loop_
_symmetry_equiv_pos_as_xyz
'x, y, z'
'-x, -y, -z'

loop_
_atom_site_label
_atom_site_type_symbol
_atom_site_fract_x
_atom_site_fract_y
_atom_site_fract_z
_atom_site_U_iso_or_equiv
_atom_site_adp_type
_atom_site_occupancy
_atom_site_symmetry_multiplicity
_atom_site_calc_flag
_atom_site_refinement_flags
Li1 Li 0.3243(9) 0.8842(6) 0.0280(5) 0.0384(13) Uani 1 1 d .
Li2 Li 0.1177(8) 0.6855(6) 0.7815(4) 0.0285(10) Uani 1 1 d .
Li3 Li 0.4762(9) 1.3967(6) 0.5867(6) 0.0470(15) Uani 1 1 d .
S1 S 0.03603(10) 0.68071(7) 0.16516(5) 0.0224(3) Uani 1 1 d .
O1 O -0.1393(4) 0.7146(3) 0.1004(2) 0.0436(6) Uani 1 1 d .
O1W O 0.3569(3) 1.0551(3) -0.08272(18) 0.0319(5) Uani 1 1 d D
H1W1 H 0.297(5) 1.127(3) -0.071(3) 0.048 Uiso 1 1 d D
H1W2 H 0.327(6) 1.019(4) -0.1541(12) 0.048 Uiso 1 1 d D
O2 O -0.0299(5) 0.5362(2) 0.21498(19) 0.0466(7) Uani 1 1 d .
O2W O -0.0581(6) 0.7605(4) 0.8738(3) 0.0806(12) Uani 1 1 d D
H2W1 H -0.081(10) 0.730(7) 0.939(3) 0.121 Uiso 1 1 d D
H2W2 H -0.120(9) 0.830(6) 0.861(5) 0.121 Uiso 1 1 d D
O3W O 0.3980(3) 0.7432(3) 0.8685(2) 0.0392(6) Uani 1 1 d D
H3W1 H 0.497(4) 0.811(3) 0.846(4) 0.059 Uiso 1 1 d D
H3W2 H 0.437(5) 0.665(3) 0.885(4) 0.059 Uiso 1 1 d D
O3 O 0.2007(3) 0.6819(2) 0.09476(18) 0.0327(5) Uani 1 1 d .
O4 O 0.2626(3) 1.0224(2) 0.15852(16) 0.0252(5) Uani 1 1 d .
O4W O 0.2832(3) 1.5004(3) 0.4995(3) 0.0415(6) Uani 1 1 d D
H4W1 H 0.238(5) 1.567(3) 0.535(3) 0.062 Uiso 1 1 d D
H4W2 H 0.185(4) 1.427(3) 0.461(3) 0.062 Uiso 1 1 d D
O5 O 0.3542(3) 1.1709(2) 0.55973(17) 0.0268(5) Uani 1 1 d .
H5O H 0.3333 1.1314 0.6192 0.040 Uiso 1 1 calc R
O5W O 0.5133(7) 1.4510(6) 0.7472(4) 0.131(2) Uani 1 1 d .
H5W1 H 0.6032 1.4035 0.7650 0.196 Uiso 1 1 d R
H5W2 H 0.4749 1.4820 0.8091 0.196 Uiso 1 1 d R
O6 O 0.2363(3) 0.9612(2) 0.68720(17) 0.0303(5) Uani 1 1 d .
O6W O 0.5000 0.5000 1.0000 0.177(5) Uani 1 2 d S
H6W1 H 0.3803 0.4392 0.9719 0.265 Uiso 0.50 1 d PR
H6W2 H 0.5914 0.4591 0.9783 0.265 Uiso 0.50 1 d PR
O7 O 0.1015(3) 0.7093(2) 0.61635(17) 0.0289(5) Uani 1 1 d .
C1 C 0.1370(4) 0.8283(3) 0.2814(2) 0.0199(6) Uani 1 1 d .
C2 C 0.2379(4) 0.9853(3) 0.2614(2) 0.0204(6) Uani 1 1 d .
C3 C 0.3071(4) 1.0968(3) 0.3596(2) 0.0225(6) Uani 1 1 d .
H3A H 0.3710 1.2011 0.3506 0.027 Uiso 1 1 calc R
C4 C 0.2835(4) 1.0570(3) 0.4679(2) 0.0200(6) Uani 1 1 d .
C5 C 0.1889(4) 0.8999(3) 0.4871(2) 0.0206(6) Uani 1 1 d .
C6 C 0.1154(4) 0.7901(3) 0.3901(2) 0.0201(6) Uani 1 1 d .
H6A H 0.0489 0.6865 0.3995 0.024 Uiso 1 1 calc R
C7 C 0.1735(4) 0.8544(3) 0.6028(2) 0.0219(6) Uani 1 1 d .

loop_
_atom_site_aniso_label
_atom_site_aniso_U_11
_atom_site_aniso_U_22
_atom_site_aniso_U_33
_atom_site_aniso_U_23
_atom_site_aniso_U_13
_atom_site_aniso_U_12
Li1 0.044(3) 0.032(3) 0.038(3) 0.009(2) 0.015(2) 0.005(2)
Li2 0.034(3) 0.030(2) 0.021(2) 0.0020(19) 0.004(2) 0.010(2)
Li3 0.038(3) 0.024(3) 0.077(5) 0.005(3) 0.004(3) 0.007(2)
S1 0.0266(4) 0.0207(4) 0.0175(4) 0.0025(3) 0.0011(3) 0.0035(3)
O1 0.0381(13) 0.0536(15) 0.0367(13) -0.0099(11) -0.0133(10) 0.0210(11)
O1W 0.0406(12) 0.0371(12) 0.0209(11) -0.0002(9) 0.0008(9) 0.0185(10)
O2 0.0790(18) 0.0210(11) 0.0275(12) 0.0015(9) 0.0078(12) -0.0048(11)
O2W 0.129(3) 0.102(3) 0.073(2) 0.064(2) 0.072(2) 0.097(2)
O3W 0.0304(12) 0.0305(12) 0.0505(15) 0.0145(11) -0.0040(11) -0.0005(10)
O3 0.0396(12) 0.0302(11) 0.0290(11) -0.0004(9) 0.0115(9) 0.0103(9)
O4 0.0348(11) 0.0229(10) 0.0195(10) 0.0082(8) 0.0079(8) 0.0077(9)
O4W 0.0253(11) 0.0295(12) 0.0684(17) 0.0042(11) 0.0039(11) 0.0074(9)
O5 0.0346(11) 0.0214(10) 0.0208(10) -0.0003(8) 0.0028(8) 0.0036(9)
O5W 0.095(3) 0.158(4) 0.132(4) -0.100(3) -0.060(3) 0.088(3)
O6 0.0374(12) 0.0337(11) 0.0181(10) -0.0009(8) 0.0013(8) 0.0096(9)
O6W 0.052(3) 0.068(4) 0.391(15) 0.027(6) -0.028(6) 0.008(3)
O7 0.0376(12) 0.0267(10) 0.0220(11) 0.0083(8) 0.0050(9) 0.0066(9)
C1 0.0214(13) 0.0182(12) 0.0194(13) 0.0030(10) 0.0009(10) 0.0049(11)
C2 0.0184(13) 0.0224(13) 0.0220(14) 0.0061(11) 0.0036(10) 0.0072(11)
C3 0.0241(14) 0.0143(12) 0.0282(15) 0.0039(11) 0.0055(11) 0.0030(11)
C4 0.0174(12) 0.0198(13) 0.0220(14) -0.0020(11) 0.0004(10) 0.0062(10)
C5 0.0194(13) 0.0222(13) 0.0211(14) 0.0029(11) 0.0019(10) 0.0078(11)
C6 0.0194(13) 0.0183(12) 0.0224(14) 0.0050(10) 0.0030(10) 0.0042(10)
C7 0.0216(13) 0.0251(14) 0.0205(14) 0.0038(11) 0.0024(10) 0.0090(11)

loop_
_atom_type_symbol
_atom_type_description
_atom_type_scat_dispersion_real
_atom_type_scat_dispersion_imag
_atom_type_scat_source
C C 0.0033 0.0016 'International Tables Vol C Tables 4.2.6.8 and 6.1.1.4'
H H 0.0000 0.0000 'International Tables Vol C Tables 4.2.6.8 and 6.1.1.4'
Li Li -0.0003 0.0001 'International Tables Vol C Tables 4.2.6.8 and 6.1.1.4'
O O 0.0106 0.0060 'International Tables Vol C Tables 4.2.6.8 and 6.1.1.4'
S S 0.1246 0.1234 'International Tables Vol C Tables 4.2.6.8 and 6.1.1.4'

loop_
_geom_angle_atom_site_label_1
_geom_angle_atom_site_label_2
_geom_angle_atom_site_label_3
_geom_angle
_geom_angle_site_symmetry_1
_geom_angle_site_symmetry_3
O3 Li1 O4 93.7(2) . .
O3 Li1 O1W 159.5(3) . .
O4 Li1 O1W 93.8(2) . .
O3 Li1 O1W 105.2(3) . 2_675
O4 Li1 O1W 95.1(3) . 2_675
O1W Li1 O1W 93.1(2) . 2_675
O3 Li1 O3W 91.0(2) . 1_554
O4 Li1 O3W 175.1(3) . 1_554
O1W Li1 O3W 81.3(2) . 1_554
O1W Li1 O3W 85.2(2) 2_675 1_554
O3 Li1 Li1 150.6(4) . 2_675
O4 Li1 Li1 96.4(3) . 2_675
O1W Li1 Li1 46.61(17) . 2_675
O1W Li1 Li1 46.50(18) 2_675 2_675
O3W Li1 Li1 80.2(2) 1_554 2_675
O3 Li1 S1 25.79(10) . .
O4 Li1 S1 71.03(16) . .
O1W Li1 S1 145.5(3) . .
O1W Li1 S1 118.3(2) 2_675 .
O3W Li1 S1 113.1(2) 1_554 .
Li1 Li1 S1 160.7(3) 2_675 .
O3 Li1 Li2 85.8(2) . 1_554
O4 Li1 Li2 141.8(3) . 1_554
O1W Li1 Li2 76.6(2) . 1_554
O1W Li1 Li2 122.0(2) 2_675 1_554
O3W Li1 Li2 37.10(14) 1_554 1_554
Li1 Li1 Li2 102.6(3) 2_675 1_554
S1 Li1 Li2 96.11(18) . 1_554
O2W Li2 O2 103.8(3) . 2_566
O2W Li2 O3W 108.0(3) . .
O2 Li2 O3W 101.3(3) 2_566 .
O2W Li2 O7 120.4(3) . .
O2 Li2 O7 104.1(2) 2_566 .
O3W Li2 O7 116.4(3) . .
O2W Li2 C7 108.5(2) . .
O2 Li2 C7 130.5(2) 2_566 .
O3W Li2 C7 103.0(2) . .
O7 Li2 C7 26.52(11) . .
O2W Li2 Li1 61.8(2) . 1_556
O2 Li2 Li1 113.8(2) 2_566 1_556
O3W Li2 Li1 46.30(17) . 1_556
O7 Li2 Li1 140.4(2) . 1_556
C7 Li2 Li1 114.3(2) . 1_556
O5W Li3 O5 106.2(4) . .
O5W Li3 O4W 113.4(3) . .
O5 Li3 O4W 108.9(3) . .
O5W Li3 O4W 117.3(3) . 2_686
O5 Li3 O4W 119.0(3) . 2_686
O4W Li3 O4W 91.4(3) . 2_686
O5W Li3 Li3 127.8(4) . 2_686
O5 Li3 Li3 125.3(4) . 2_686
O4W Li3 Li3 45.77(19) . 2_686
O4W Li3 Li3 45.58(19) 2_686 2_686
O5W Li3 H5W1 22.8 . .
O5 Li3 H5W1 95.7 . .
O4W Li3 H5W1 136.1 . .
O4W Li3 H5W1 108.0 2_686 .
Li3 Li3 H5W1 137.5 2_686 .
O2 S1 O3 112.33(15) . .
O2 S1 O1 111.44(17) . .
O3 S1 O1 110.90(14) . .
O2 S1 C1 105.59(13) . .
O3 S1 C1 108.10(13) . .
O1 S1 C1 108.19(13) . .
O2 S1 Li1 149.53(16) . .
O1 S1 Li1 89.42(16) . .
C1 S1 Li1 87.43(14) . .
Li1 O1W Li1 86.9(2) . 2_675
Li1 O1W H1W1 118(2) . .
Li1 O1W H1W1 117(2) 2_675 .
Li1 O1W H1W2 114(2) . .
Li1 O1W H1W2 112(3) 2_675 .
H1W1 O1W H1W2 107.7(16) . .
S1 O2 Li2 156.9(2) . 2_566
Li2 O2W H2W1 122(4) . .
Li2 O2W H2W2 128(4) . .
H2W1 O2W H2W2 110(4) . .
Li2 O3W Li1 96.6(2) . 1_556
Li2 O3W H3W1 119(3) . .
Li1 O3W H3W1 103(3) 1_556 .
Li2 O3W H3W2 113(3) . .
Li1 O3W H3W2 113(3) 1_556 .
H3W1 O3W H3W2 110.2(17) . .
S1 O3 Li1 116.8(2) . .
C2 O4 Li1 125.6(2) . .
Li3 O4W Li3 88.6(3) . 2_686
Li3 O4W H4W1 120(3) . .
Li3 O4W H4W1 112(3) 2_686 .
Li3 O4W H4W2 107(3) . .
Li3 O4W H4W2 116(3) 2_686 .
H4W1 O4W H4W2 111.3(18) . .
C4 O5 Li3 137.8(3) . .
C4 O5 H5O 109.5 . .
Li3 O5 H5O 112.7 . .
Li3 O5W H5W1 98.0 . .
Li3 O5W H5W2 152.8 . .
H5W1 O5W H5W2 107.6 . .
H6W1 O6W H6W2 108.2 . .
C7 O7 Li2 110.0(2) . .
C6 C1 C2 121.3(2) . .
C6 C1 S1 118.8(2) . .
C2 C1 S1 119.9(2) . .
O4 C2 C3 122.3(2) . .
O4 C2 C1 121.9(2) . .
C3 C2 C1 115.8(2) . .
C4 C3 C2 122.2(2) . .
C4 C3 H3A 118.9 . .
C2 C3 H3A 118.9 . .
O5 C4 C3 119.3(2) . .
O5 C4 C5 119.2(2) . .
C3 C4 C5 121.5(2) . .
C6 C5 C4 116.4(2) . .
C6 C5 C7 121.6(2) . .
C4 C5 C7 122.0(2) . .
C1 C6 C5 122.7(2) . .
C1 C6 H6A 118.7 . .
C5 C6 H6A 118.7 . .
O6 C7 O7 121.9(2) . .
O6 C7 C5 118.3(2) . .
O7 C7 C5 119.8(2) . .
O6 C7 Li2 78.40(19) . .
C5 C7 Li2 163.1(2) . .

loop_
_geom_bond_atom_site_label_1
_geom_bond_atom_site_label_2
_geom_bond_distance
_geom_bond_site_symmetry_2
Li1 O3 2.029(6) .
Li1 O4 2.041(6) .
Li1 O1W 2.074(6) .
Li1 O1W 2.078(6) 2_675
Li1 O3W 2.349(6) 1_554
Li1 Li1 2.855(10) 2_675
Li1 S1 2.982(5) .
Li1 Li2 3.227(8) 1_554
Li2 O2W 1.906(6) .
Li2 O2 1.906(5) 2_566
Li2 O3W 1.960(6) .
Li2 O7 1.974(5) .
Li2 C7 2.696(6) .
Li2 Li1 3.227(8) 1_556
Li3 O5W 1.887(9) .
Li3 O5 1.935(6) .
Li3 O4W 2.040(7) .
Li3 O4W 2.047(7) 2_686
Li3 Li3 2.855(13) 2_686
Li3 H5W1 2.1747 .
S1 O2 1.440(2) .
S1 O3 1.454(2) .
S1 O1 1.456(2) .
S1 C1 1.752(3) .
O1W Li1 2.078(6) 2_675
O1W H1W1 0.86(3) .
O1W H1W2 0.86(3) .
O2 Li2 1.906(5) 2_566
O2W H2W1 0.85(4) .
O2W H2W2 0.85(4) .
O3W Li1 2.349(6) 1_556
O3W H3W1 0.85(4) .
O3W H3W2 0.85(4) .
O4 C2 1.301(3) .
O4W Li3 2.047(7) 2_686
O4W H4W1 0.85(4) .
O4W H4W2 0.85(4) .
O5 C4 1.366(3) .
O5 H5O 0.8200 .
O5W H5W1 0.8500 .
O5W H5W2 0.8500 .
O6 C7 1.266(3) .
O6W H6W1 0.8500 .
O6W H6W2 0.8500 .
O7 C7 1.281(3) .
C1 C6 1.368(4) .
C1 C2 1.428(4) .
C2 C3 1.407(4) .
C3 C4 1.370(4) .
C3 H3A 0.9300 .
C4 C5 1.418(4) .
C5 C6 1.390(4) .
C5 C7 1.463(4) .
C6 H6A 0.9300 .

loop_
_geom_hbond_atom_site_label_D
_geom_hbond_atom_site_label_H
_geom_hbond_atom_site_label_A
_geom_hbond_distance_DH
_geom_hbond_distance_HA
_geom_hbond_distance_DA
_geom_hbond_angle_DHA
_geom_hbond_site_symmetry_A
O1W H1W1 O1 0.86(3) 2.024(15) 2.849(3) 162(3) 2_575
O1W H1W2 O6 0.86(3) 1.887(12) 2.738(3) 171(3) 1_554
O2W H2W1 O1 0.85(4) 1.99(4) 2.828(4) 165(5) 1_556
O2W H2W2 O4 0.85(4) 1.85(6) 2.704(3) 176(5) 2_576
O3W H3W1 O4 0.85(4) 1.879(17) 2.703(3) 163(4) 2_676
O3W H3W2 O6W 0.85(4) 2.18(2) 2.964(2) 154(4) .
O4W H4W1 O7 0.85(4) 2.00(3) 2.842(3) 174(3) 1_565
O4W H4W2 O7 0.85(4) 2.040(16) 2.861(3) 164(3) 2_576
O5 H5O O6 0.82 1.77 2.511(3) 148.8 .
O5W H5W1 O3 0.85 2.32 3.082(5) 149.3 2_676
O5W H5W2 O6W 0.85 2.23 2.992(5) 149.3 1_565
O6W H6W1 O1 0.85 1.87 2.715(3) 171.1 2_566
O6W H6W2 O3 0.85 2.31 3.156(2) 171.6 2_666

loop_
_geom_torsion_atom_site_label_1
_geom_torsion_atom_site_label_2
_geom_torsion_atom_site_label_3
_geom_torsion_atom_site_label_4
_geom_torsion
_geom_torsion_site_symmetry_1
_geom_torsion_site_symmetry_4
O3 Li1 S1 O2 7.8(4) . .
O4 Li1 S1 O2 -142.3(2) . .
O1W Li1 S1 O2 149.9(4) . .
O1W Li1 S1 O2 -56.8(4) 2_675 .
O3W Li1 S1 O2 40.5(4) 1_554 .
Li1 Li1 S1 O2 -90.9(10) 2_675 .
Li2 Li1 S1 O2 74.8(3) 1_554 .
O4 Li1 S1 O3 -150.1(3) . .
O1W Li1 S1 O3 142.1(6) . .
O1W Li1 S1 O3 -64.6(3) 2_675 .
O3W Li1 S1 O3 32.7(2) 1_554 .
Li1 Li1 S1 O3 -98.7(11) 2_675 .
Li2 Li1 S1 O3 67.0(2) 1_554 .
O3 Li1 S1 O1 -126.9(2) . .
O4 Li1 S1 O1 83.00(18) . .
O1W Li1 S1 O1 15.2(5) . .
O1W Li1 S1 O1 168.5(3) 2_675 .
O3W Li1 S1 O1 -94.2(2) 1_554 .
Li1 Li1 S1 O1 134.4(10) 2_675 .
Li2 Li1 S1 O1 -59.98(18) 1_554 .
O3 Li1 S1 C1 124.8(2) . .
O4 Li1 S1 C1 -25.24(18) . .
O1W Li1 S1 C1 -93.0(5) . .
O1W Li1 S1 C1 60.2(3) 2_675 .
O3W Li1 S1 C1 157.5(2) 1_554 .
Li1 Li1 S1 C1 26.1(10) 2_675 .
Li2 Li1 S1 C1 -168.22(17) 1_554 .
O3 Li1 O1W Li1 -153.7(10) . 2_675
O4 Li1 O1W Li1 95.3(3) . 2_675
O1W Li1 O1W Li1 0.0 2_675 2_675
O3W Li1 O1W Li1 -84.7(2) 1_554 2_675
S1 Li1 O1W Li1 156.6(6) . 2_675
Li2 Li1 O1W Li1 -122.2(2) 1_554 2_675
O3 S1 O2 Li2 -47.8(7) . 2_566
O1 S1 O2 Li2 77.3(7) . 2_566
C1 S1 O2 Li2 -165.4(6) . 2_566
Li1 S1 O2 Li2 -52.9(8) . 2_566
O2W Li2 O3W Li1 -3.4(3) . 1_556
O2 Li2 O3W Li1 -112.2(2) 2_566 1_556
O7 Li2 O3W Li1 135.7(3) . 1_556
C7 Li2 O3W Li1 111.3(2) . 1_556
O2 S1 O3 Li1 -175.7(2) . .
O1 S1 O3 Li1 58.8(3) . .
C1 S1 O3 Li1 -59.6(2) . .
O4 Li1 O3 S1 28.2(3) . .
O1W Li1 O3 S1 -82.8(9) . .
O1W Li1 O3 S1 124.5(2) 2_675 .
O3W Li1 O3 S1 -150.20(17) 1_554 .
Li1 Li1 O3 S1 138.3(7) 2_675 .
Li2 Li1 O3 S1 -113.44(19) 1_554 .
O3 Li1 O4 C2 23.7(4) . .
O1W Li1 O4 C2 -175.5(2) . .
O1W Li1 O4 C2 -82.0(3) 2_675 .
Li1 Li1 O4 C2 -128.7(3) 2_675 .
S1 Li1 O4 C2 36.2(3) . .
Li2 Li1 O4 C2 111.5(4) 1_554 .
O5W Li3 O4W Li3 120.7(4) . 2_686
O5 Li3 O4W Li3 -121.4(4) . 2_686
O4W Li3 O4W Li3 0.0 2_686 2_686
O5W Li3 O5 C4 177.8(3) . .
O4W Li3 O5 C4 55.4(5) . .
O4W Li3 O5 C4 -47.2(5) 2_686 .
Li3 Li3 O5 C4 6.8(7) 2_686 .
O2W Li2 O7 C7 69.6(4) . .
O2 Li2 O7 C7 -174.8(2) 2_566 .
O3W Li2 O7 C7 -64.2(3) . .
Li1 Li2 O7 C7 -11.8(5) 1_556 .
O2 S1 C1 C6 -7.5(3) . .
O3 S1 C1 C6 -127.9(2) . .
O1 S1 C1 C6 111.9(2) . .
Li1 S1 C1 C6 -159.5(2) . .
O2 S1 C1 C2 173.1(2) . .
O3 S1 C1 C2 52.7(2) . .
O1 S1 C1 C2 -67.5(2) . .
Li1 S1 C1 C2 21.0(2) . .
Li1 O4 C2 C3 144.3(3) . .
Li1 O4 C2 C1 -36.2(4) . .
C6 C1 C2 O4 178.8(2) . .
S1 C1 C2 O4 -1.8(4) . .
C6 C1 C2 C3 -1.7(4) . .
S1 C1 C2 C3 177.75(19) . .
O4 C2 C3 C4 -179.1(2) . .
C1 C2 C3 C4 1.4(4) . .
Li3 O5 C4 C3 4.9(5) . .
Li3 O5 C4 C5 -175.6(3) . .
C2 C3 C4 O5 180.0(2) . .
C2 C3 C4 C5 0.5(4) . .
O5 C4 C5 C6 178.4(2) . .
C3 C4 C5 C6 -2.1(4) . .
O5 C4 C5 C7 -3.0(4) . .
C3 C4 C5 C7 176.5(2) . .
C2 C1 C6 C5 0.1(4) . .
S1 C1 C6 C5 -179.4(2) . .
C4 C5 C6 C1 1.8(4) . .
C7 C5 C6 C1 -176.8(2) . .
Li2 O7 C7 O6 -2.2(4) . .
Li2 O7 C7 C5 176.4(2) . .
C6 C5 C7 O6 -177.4(2) . .
C4 C5 C7 O6 4.1(4) . .
C6 C5 C7 O7 4.0(4) . .
C4 C5 C7 O7 -174.6(2) . .
C6 C5 C7 Li2 12.6(9) . .
C4 C5 C7 Li2 -166.0(6) . .
O2W Li2 C7 O6 56.6(3) . .
O2 Li2 C7 O6 -175.3(4) 2_566 .
O3W Li2 C7 O6 -57.8(2) . .
O7 Li2 C7 O6 178.1(3) . .
Li1 Li2 C7 O6 -10.2(2) 1_556 .
O2W Li2 C7 O7 -121.5(4) . .
O2 Li2 C7 O7 6.7(3) 2_566 .
O3W Li2 C7 O7 124.1(3) . .
Li1 Li2 C7 O7 171.8(3) 1_556 .
O2W Li2 C7 C5 -132.4(7) . .
O2 Li2 C7 C5 -4.2(10) 2_566 .
O3W Li2 C7 C5 113.3(7) . .
O7 Li2 C7 C5 -10.9(7) . .
Li1 Li2 C7 C5 160.9(7) 1_556 .
